data_7026552
loop_
_publ_author_name
'Weichert, Katja'
'Carlson, Bryan'
'Reinke, Helmut'
'Krempner, Clemens'

_publ_section_title
;
 A dimeric aluminium hydroxide supported by a new disiloxide ligand.
;
_journal_issue 48
_journal_name_full 'Dalton transactions (Cambridge, England : 2003)'
_journal_page_first 11513
_journal_page_last 11515
_journal_paper_doi 10.1039/c0dt00507j
_journal_volume 39
_journal_year 2010
_chemical_formula_sum 'C35 H97 Al O3 Si14'
_chemical_formula_weight 986.37
_chemical_name_systematic
;
2-Methyl-4,4,7,7-tetrakis(1',2',2',2'-tetramethyl-1'-trimethylsilyl-
disilanyl)-2-alumina-1,3-dioxa-4,7-disilacycloheptane-tetrahydrofuranate
;
_space_group_IT_number 2
_symmetry_cell_setting triclinic
_symmetry_space_group_name_Hall '-P 1'
_symmetry_space_group_name_H-M 'P -1'
_atom_sites_solution_hydrogens geom
_atom_sites_solution_primary direct
_atom_sites_solution_secondary difmap
_audit_creation_method SHELXL-97
_cell_angle_alpha 100.673(2)
_cell_angle_beta 92.987(2)
_cell_angle_gamma 107.5350(10)
_cell_formula_units_Z 2
_cell_length_a 12.5376(4)
_cell_length_b 14.6049(4)
_cell_length_c 19.3483(5)
_cell_measurement_reflns_used 8767
_cell_measurement_temperature 173(2)
_cell_measurement_theta_max 36.47
_cell_measurement_theta_min 2.60
_cell_volume 3297.72(17)
_computing_cell_refinement 'Bruker SMART'
_computing_data_collection 'Bruker SMART'
_computing_data_reduction 'Bruker SAINT'
_computing_molecular_graphics 'Bruker SHELXTL'
_computing_publication_material 'Bruker SHELXTL'
_computing_structure_refinement 'Bruker SHELXTL'
_computing_structure_solution 'Bruker SHELXTL'
_diffrn_ambient_temperature 173(2)
_diffrn_measured_fraction_theta_full 0.991
_diffrn_measured_fraction_theta_max 0.991
_diffrn_measurement_device_type 'CCD area detector'
_diffrn_measurement_method 'phi and omega scans'
_diffrn_radiation_monochromator graphite
_diffrn_radiation_source 'fine-focus sealed tube'
_diffrn_radiation_type MoK\a
_diffrn_radiation_wavelength 0.71073
_diffrn_reflns_av_R_equivalents 0.0258
_diffrn_reflns_av_sigmaI/netI 0.0191
_diffrn_reflns_limit_h_max 16
_diffrn_reflns_limit_h_min -16
_diffrn_reflns_limit_k_max 18
_diffrn_reflns_limit_k_min -18
_diffrn_reflns_limit_l_max 25
_diffrn_reflns_limit_l_min -25
_diffrn_reflns_number 90530
_diffrn_reflns_theta_full 27.50
_diffrn_reflns_theta_max 27.50
_diffrn_reflns_theta_min 2.60
_exptl_absorpt_coefficient_mu 0.311
_exptl_absorpt_correction_T_max 0.9461
_exptl_absorpt_correction_T_min 0.7934
_exptl_absorpt_correction_type multi-scan
_exptl_crystal_colour colourless
_exptl_crystal_density_diffrn 0.993
_exptl_crystal_description prism
_exptl_crystal_F_000 1080
_exptl_crystal_size_max 0.78
_exptl_crystal_size_mid 0.43
_exptl_crystal_size_min 0.18
_refine_diff_density_max 0.686
_refine_diff_density_min -0.485
_refine_diff_density_rms 0.048
_refine_ls_extinction_method none
_refine_ls_goodness_of_fit_ref 1.060
_refine_ls_hydrogen_treatment constr
_refine_ls_matrix_type full
_refine_ls_number_parameters 507
_refine_ls_number_reflns 15009
_refine_ls_number_restraints 0
_refine_ls_restrained_S_all 1.060
_refine_ls_R_factor_all 0.0377
_refine_ls_R_factor_gt 0.0314
_refine_ls_shift/su_max 0.002
_refine_ls_shift/su_mean 0.000
_refine_ls_structure_factor_coef Fsqd
_refine_ls_weighting_details 'calc w=1/[\s^2^(Fo^2^)+(0.0546P)^2^+0.6177P] where P=(Fo^2^+2Fc^2^)/3'
_refine_ls_weighting_scheme calc
_refine_ls_wR_factor_gt 0.0894
_refine_ls_wR_factor_ref 0.0923
_reflns_number_gt 12819
_reflns_number_total 15009
_reflns_threshold_expression >2sigma(I)
_cod_data_source_file c0dt00507j.txt
_cod_data_source_block w313w
_cod_depositor_comments
;
The following automatic conversions were performed:

'_symmetry_cell_setting' value 'Triclinic' changed to 'triclinic'
according to /home/saulius/struct/CIF-dictionaries/cif_core.dic
dictionary named 'cif_core.dic' version 2.4.2 from 2011-04-26.

Automatic conversion script
Id: cif_fix_values 1891 2012-01-12 08:04:46Z andrius 
;
_cod_original_cell_volume 3297.72(16)
_cod_original_sg_symbol_H-M 'P-1 '
_cod_database_code 7026552

loop_
_symmetry_equiv_pos_as_xyz
'x, y, z'
'-x, -y, -z'

loop_
_atom_site_label
_atom_site_type_symbol
_atom_site_fract_x
_atom_site_fract_y
_atom_site_fract_z
_atom_site_U_iso_or_equiv
_atom_site_adp_type
_atom_site_occupancy
_atom_site_symmetry_multiplicity
_atom_site_calc_flag
_atom_site_refinement_flags
Al1 Al 0.08551(3) 0.29861(3) 0.65120(2) 0.02441(9) Uani 1 1 d .
Si1 Si 0.23231(3) 0.19922(2) 0.728886(17) 0.02060(8) Uani 1 1 d .
Si2 Si 0.10160(3) 0.12528(3) 0.803159(19) 0.02452(8) Uani 1 1 d .
Si3 Si 0.17845(4) 0.11443(3) 0.91412(2) 0.03651(10) Uani 1 1 d .
Si4 Si -0.03220(3) -0.02806(3) 0.75232(2) 0.03364(9) Uani 1 1 d .
Si5 Si 0.34623(3) 0.10114(3) 0.687659(19) 0.02412(8) Uani 1 1 d .
Si6 Si 0.54297(3) 0.17849(3) 0.70456(2) 0.03267(9) Uani 1 1 d .
Si7 Si 0.29059(3) 0.02951(3) 0.56708(2) 0.03154(9) Uani 1 1 d .
Si8 Si 0.25094(3) 0.48128(2) 0.760984(17) 0.02072(8) Uani 1 1 d .
Si9 Si 0.19642(3) 0.60083(3) 0.838345(18) 0.02469(8) Uani 1 1 d .
Si10 Si 0.00287(3) 0.56784(3) 0.808199(19) 0.02789(8) Uani 1 1 d .
Si11 Si 0.23298(3) 0.60131(3) 0.95914(2) 0.03448(10) Uani 1 1 d .
Si12 Si 0.40550(3) 0.54706(3) 0.699591(19) 0.02540(8) Uani 1 1 d .
Si13 Si 0.58096(3) 0.60790(3) 0.76962(2) 0.03328(9) Uani 1 1 d .
Si14 Si 0.39061(4) 0.66871(3) 0.63763(2) 0.03827(10) Uani 1 1 d .
O1 O 0.15932(8) 0.21972(7) 0.66415(5) 0.02625(19) Uani 1 1 d .
O2 O 0.14499(8) 0.41521(7) 0.70155(5) 0.02660(19) Uani 1 1 d .
O3 O 0.12110(11) 0.32027(9) 0.56006(5) 0.0436(3) Uani 1 1 d .
C1 C -0.07872(13) 0.25016(13) 0.63738(10) 0.0471(4) Uani 1 1 d .
H1A H -0.1041 0.1864 0.6041 0.071 Uiso 1 1 calc R
H1B H -0.1071 0.2971 0.6183 0.071 Uiso 1 1 calc R
H1C H -0.1074 0.2426 0.6829 0.071 Uiso 1 1 calc R
C2 C 0.33498(11) 0.31799(9) 0.78187(7) 0.0241(2) Uani 1 1 d .
H2A H 0.3771 0.3012 0.8197 0.029 Uiso 1 1 calc R
H2B H 0.3900 0.3451 0.7501 0.029 Uiso 1 1 calc R
C3 C 0.29152(11) 0.40156(9) 0.81720(6) 0.0247(3) Uani 1 1 d .
H3A H 0.3504 0.4453 0.8553 0.030 Uiso 1 1 calc R
H3B H 0.2249 0.3717 0.8403 0.030 Uiso 1 1 calc R
C4 C 0.1378(2) 0.25090(15) 0.50267(10) 0.0650(6) Uani 1 1 d .
H4A H 0.0701 0.1920 0.4896 0.078 Uiso 1 1 calc R
H4B H 0.2031 0.2302 0.5155 0.078 Uiso 1 1 calc R
C5 C 0.1580(5) 0.3013(3) 0.44527(14) 0.166(2) Uani 1 1 d .
H5 H 0.1908 0.2815 0.4043 0.200 Uiso 1 1 calc R
C6 C 0.1211(4) 0.3856(3) 0.45939(15) 0.1421(17) Uani 1 1 d .
H6 H 0.1109 0.4241 0.4266 0.171 Uiso 1 1 calc R
C7 C 0.1020(4) 0.4016(3) 0.53387(13) 0.1184(14) Uani 1 1 d .
H7A H 0.1550 0.4649 0.5605 0.142 Uiso 1 1 calc R
H7B H 0.0240 0.4023 0.5387 0.142 Uiso 1 1 calc R
C8 C 0.00833(14) 0.20692(12) 0.82393(10) 0.0428(4) Uani 1 1 d .
H8A H -0.0499 0.1771 0.8522 0.064 Uiso 1 1 calc R
H8B H -0.0273 0.2134 0.7796 0.064 Uiso 1 1 calc R
H8C H 0.0545 0.2720 0.8506 0.064 Uiso 1 1 calc R
C9 C 0.32788(14) 0.00131(12) 0.74083(9) 0.0398(3) Uani 1 1 d .
H9A H 0.2478 -0.0361 0.7375 0.060 Uiso 1 1 calc R
H9B H 0.3568 0.0315 0.7905 0.060 Uiso 1 1 calc R
H9C H 0.3696 -0.0429 0.7219 0.060 Uiso 1 1 calc R
C10 C 0.32434(18) 0.20182(17) 0.94102(10) 0.0663(6) Uani 1 1 d .
H10A H 0.3510 0.1978 0.9886 0.099 Uiso 1 1 calc R
H10B H 0.3240 0.2689 0.9412 0.099 Uiso 1 1 calc R
H10C H 0.3745 0.1846 0.9074 0.099 Uiso 1 1 calc R
C11 C 0.0873(2) 0.14730(19) 0.98165(10) 0.0710(6) Uani 1 1 d .
H11A H 0.0103 0.1020 0.9690 0.107 Uiso 1 1 calc R
H11B H 0.0872 0.2147 0.9831 0.107 Uiso 1 1 calc R
H11C H 0.1167 0.1424 1.0283 0.107 Uiso 1 1 calc R
C12 C 0.18229(18) -0.01218(15) 0.91746(10) 0.0545(5) Uani 1 1 d .
H12A H 0.2322 -0.0304 0.8840 0.082 Uiso 1 1 calc R
H12B H 0.1062 -0.0592 0.9047 0.082 Uiso 1 1 calc R
H12C H 0.2104 -0.0131 0.9655 0.082 Uiso 1 1 calc R
C13 C -0.13271(18) -0.05957(17) 0.81917(12) 0.0678(6) Uani 1 1 d .
H13A H -0.1627 -0.0053 0.8342 0.102 Uiso 1 1 calc R
H13B H -0.0932 -0.0706 0.8603 0.102 Uiso 1 1 calc R
H13C H -0.1948 -0.1193 0.7980 0.102 Uiso 1 1 calc R
C14 C 0.02414(16) -0.13386(12) 0.72788(11) 0.0508(4) Uani 1 1 d .
H14A H -0.0388 -0.1952 0.7135 0.076 Uiso 1 1 calc R
H14B H 0.0709 -0.1375 0.7688 0.076 Uiso 1 1 calc R
H14C H 0.0696 -0.1241 0.6886 0.076 Uiso 1 1 calc R
C15 C -0.11520(15) -0.02049(14) 0.67134(10) 0.0524(4) Uani 1 1 d .
H15A H -0.0647 -0.0039 0.6353 0.079 Uiso 1 1 calc R
H15B H -0.1512 0.0304 0.6837 0.079 Uiso 1 1 calc R
H15C H -0.1731 -0.0840 0.6527 0.079 Uiso 1 1 calc R
C16 C 0.59396(15) 0.23324(14) 0.80068(10) 0.0481(4) Uani 1 1 d .
H16A H 0.6763 0.2523 0.8077 0.072 Uiso 1 1 calc R
H16B H 0.5620 0.1847 0.8290 0.072 Uiso 1 1 calc R
H16C H 0.5702 0.2913 0.8155 0.072 Uiso 1 1 calc R
C17 C 0.59740(15) 0.27606(14) 0.65313(11) 0.0522(4) Uani 1 1 d .
H17A H 0.6787 0.3069 0.6664 0.078 Uiso 1 1 calc R
H17B H 0.5594 0.3258 0.6637 0.078 Uiso 1 1 calc R
H17C H 0.5826 0.2466 0.6024 0.078 Uiso 1 1 calc R
C18 C 0.60939(15) 0.08033(14) 0.67658(13) 0.0580(5) Uani 1 1 d .
H18A H 0.5865 0.0513 0.6261 0.087 Uiso 1 1 calc R
H18B H 0.5848 0.0293 0.7041 0.087 Uiso 1 1 calc R
H18C H 0.6915 0.1092 0.6849 0.087 Uiso 1 1 calc R
C19 C 0.13365(14) -0.00928(14) 0.54748(9) 0.0454(4) Uani 1 1 d .
H19A H 0.1073 0.0468 0.5640 0.068 Uiso 1 1 calc R
H19B H 0.0992 -0.0622 0.5718 0.068 Uiso 1 1 calc R
H19C H 0.1123 -0.0328 0.4963 0.068 Uiso 1 1 calc R
C20 C 0.35582(17) 0.11875(16) 0.51117(10) 0.0563(5) Uani 1 1 d .
H20A H 0.3187 0.0942 0.4625 0.084 Uiso 1 1 calc R
H20B H 0.4362 0.1261 0.5115 0.084 Uiso 1 1 calc R
H20C H 0.3467 0.1826 0.5303 0.084 Uiso 1 1 calc R
C21 C 0.33489(19) -0.08230(15) 0.54026(10) 0.0604(5) Uani 1 1 d .
H21A H 0.3072 -0.1123 0.4904 0.091 Uiso 1 1 calc R
H21B H 0.3034 -0.1295 0.5697 0.091 Uiso 1 1 calc R
H21C H 0.4173 -0.0635 0.5467 0.091 Uiso 1 1 calc R
C22 C 0.27062(15) 0.73143(11) 0.82851(10) 0.0438(4) Uani 1 1 d .
H22A H 0.2506 0.7382 0.7805 0.066 Uiso 1 1 calc R
H22B H 0.3523 0.7457 0.8371 0.066 Uiso 1 1 calc R
H22C H 0.2471 0.7777 0.8629 0.066 Uiso 1 1 calc R
C23 C 0.41167(14) 0.44140(12) 0.62620(8) 0.0381(3) Uani 1 1 d .
H23A H 0.4829 0.4610 0.6058 0.057 Uiso 1 1 calc R
H23B H 0.3486 0.4257 0.5892 0.057 Uiso 1 1 calc R
H23C H 0.4066 0.3834 0.6461 0.057 Uiso 1 1 calc R
C24 C -0.02753(15) 0.56649(14) 0.71191(8) 0.0442(4) Uani 1 1 d .
H24A H -0.0001 0.5175 0.6831 0.066 Uiso 1 1 calc R
H24B H 0.0106 0.6315 0.7027 0.066 Uiso 1 1 calc R
H24C H -0.1089 0.5497 0.6996 0.066 Uiso 1 1 calc R
C25 C -0.08011(14) 0.44504(12) 0.82371(9) 0.0424(4) Uani 1 1 d .
H25A H -0.0654 0.4431 0.8736 0.064 Uiso 1 1 calc R
H25B H -0.0579 0.3936 0.7937 0.064 Uiso 1 1 calc R
H25C H -0.1606 0.4341 0.8120 0.064 Uiso 1 1 calc R
C26 C -0.04482(14) 0.66678(12) 0.86132(9) 0.0419(4) Uani 1 1 d .
H26A H -0.1221 0.6592 0.8431 0.063 Uiso 1 1 calc R
H26B H 0.0050 0.7313 0.8575 0.063 Uiso 1 1 calc R
H26C H -0.0422 0.6614 0.9111 0.063 Uiso 1 1 calc R
C27 C 0.16367(17) 0.48035(14) 0.98262(9) 0.0521(4) Uani 1 1 d .
H27A H 0.1780 0.4865 1.0338 0.078 Uiso 1 1 calc R
H27B H 0.1944 0.4309 0.9577 0.078 Uiso 1 1 calc R
H27C H 0.0823 0.4602 0.9686 0.078 Uiso 1 1 calc R
C28 C 0.18081(18) 0.69671(15) 1.01313(9) 0.0547(5) Uani 1 1 d .
H28A H 0.0983 0.6754 1.0058 0.082 Uiso 1 1 calc R
H28B H 0.2110 0.7593 0.9983 0.082 Uiso 1 1 calc R
H28C H 0.2059 0.7051 1.0634 0.082 Uiso 1 1 calc R
C29 C 0.38735(16) 0.63609(19) 0.98663(10) 0.0642(6) Uani 1 1 d .
H29A H 0.4255 0.7006 0.9765 0.096 Uiso 1 1 calc R
H29B H 0.4172 0.5870 0.9603 0.096 Uiso 1 1 calc R
H29C H 0.4003 0.6389 1.0375 0.096 Uiso 1 1 calc R
C30 C 0.59351(16) 0.71885(14) 0.83939(10) 0.0518(4) Uani 1 1 d .
H30A H 0.5354 0.7023 0.8710 0.078 Uiso 1 1 calc R
H30B H 0.5837 0.7712 0.8170 0.078 Uiso 1 1 calc R
H30C H 0.6681 0.7413 0.8667 0.078 Uiso 1 1 calc R
C31 C 0.69153(14) 0.64274(16) 0.70889(10) 0.0529(5) Uani 1 1 d .
H31A H 0.6785 0.6934 0.6859 0.079 Uiso 1 1 calc R
H31B H 0.6877 0.5848 0.6728 0.079 Uiso 1 1 calc R
H31C H 0.7661 0.6682 0.7363 0.079 Uiso 1 1 calc R
C32 C 0.61233(15) 0.51436(14) 0.81503(12) 0.0566(5) Uani 1 1 d .
H32A H 0.6844 0.5443 0.8452 0.085 Uiso 1 1 calc R
H32B H 0.6167 0.4588 0.7794 0.085 Uiso 1 1 calc R
H32C H 0.5523 0.4912 0.8442 0.085 Uiso 1 1 calc R
C33 C 0.24202(17) 0.67068(17) 0.62186(13) 0.0635(5) Uani 1 1 d .
H33A H 0.2341 0.7295 0.6520 0.095 Uiso 1 1 calc R
H33B H 0.1897 0.6120 0.6333 0.095 Uiso 1 1 calc R
H33C H 0.2248 0.6716 0.5720 0.095 Uiso 1 1 calc R
C34 C 0.47971(17) 0.79602(13) 0.68228(12) 0.0551(5) Uani 1 1 d .
H34A H 0.5588 0.7988 0.6877 0.083 Uiso 1 1 calc R
H34B H 0.4559 0.8135 0.7290 0.083 Uiso 1 1 calc R
H34C H 0.4710 0.8425 0.6535 0.083 Uiso 1 1 calc R
C35 C 0.4411(2) 0.64072(18) 0.54899(11) 0.0730(7) Uani 1 1 d .
H35A H 0.4338 0.6889 0.5215 0.109 Uiso 1 1 calc R
H35B H 0.3957 0.5747 0.5236 0.109 Uiso 1 1 calc R
H35C H 0.5203 0.6439 0.5556 0.109 Uiso 1 1 calc R

loop_
_atom_site_aniso_label
_atom_site_aniso_U_11
_atom_site_aniso_U_22
_atom_site_aniso_U_33
_atom_site_aniso_U_23
_atom_site_aniso_U_13
_atom_site_aniso_U_12
Al1 0.0246(2) 0.02451(19) 0.02293(18) 0.00278(15) -0.00201(14) 0.00803(15)
Si1 0.02038(17) 0.01952(16) 0.02247(16) 0.00542(13) 0.00406(12) 0.00631(13)
Si2 0.02363(18) 0.02386(18) 0.02633(17) 0.00695(14) 0.00734(13) 0.00617(14)
Si3 0.0410(2) 0.0412(2) 0.02506(18) 0.01043(17) 0.00571(16) 0.00744(18)
Si4 0.0280(2) 0.0292(2) 0.0385(2) 0.00836(17) 0.00444(16) 0.00052(15)
Si5 0.02201(17) 0.02551(18) 0.02640(17) 0.00539(14) 0.00553(13) 0.00943(14)
Si6 0.02231(19) 0.0331(2) 0.0438(2) 0.00885(17) 0.00556(16) 0.00974(15)
Si7 0.0318(2) 0.0370(2) 0.02717(18) 0.00231(16) 0.00436(15) 0.01536(16)
Si8 0.02084(17) 0.01958(16) 0.02151(16) 0.00411(13) 0.00386(12) 0.00599(13)
Si9 0.02464(18) 0.02381(17) 0.02429(17) 0.00162(13) 0.00526(13) 0.00736(14)
Si10 0.02636(19) 0.0310(2) 0.02816(18) 0.00373(15) 0.00504(14) 0.01303(15)
Si11 0.0317(2) 0.0433(2) 0.02304(18) -0.00013(16) 0.00274(15) 0.00826(17)
Si12 0.02448(18) 0.02547(18) 0.02796(18) 0.00850(14) 0.00828(14) 0.00786(14)
Si13 0.02359(19) 0.0345(2) 0.0398(2) 0.00951(17) 0.00536(16) 0.00505(15)
Si14 0.0410(2) 0.0357(2) 0.0436(2) 0.02171(19) 0.01212(18) 0.01112(18)
O1 0.0289(5) 0.0265(5) 0.0246(4) 0.0059(4) 0.0008(4) 0.0107(4)
O2 0.0261(5) 0.0251(5) 0.0268(4) 0.0017(4) -0.0002(4) 0.0084(4)
O3 0.0719(8) 0.0478(7) 0.0224(5) 0.0090(4) 0.0047(5) 0.0344(6)
C1 0.0288(8) 0.0448(9) 0.0598(11) 0.0030(8) -0.0105(7) 0.0075(7)
C2 0.0222(6) 0.0229(6) 0.0267(6) 0.0070(5) 0.0002(5) 0.0058(5)
C3 0.0278(7) 0.0227(6) 0.0213(6) 0.0039(5) 0.0011(5) 0.0053(5)
C4 0.0957(17) 0.0528(11) 0.0385(9) -0.0051(8) 0.0225(10) 0.0181(11)
C5 0.356(7) 0.095(2) 0.0468(15) 0.0220(15) 0.083(3) 0.056(3)
C6 0.260(5) 0.173(4) 0.0505(15) 0.064(2) 0.036(2) 0.126(4)
C7 0.234(4) 0.133(3) 0.0631(15) 0.0648(17) 0.052(2) 0.135(3)
C8 0.0369(8) 0.0404(9) 0.0576(10) 0.0114(7) 0.0192(7) 0.0186(7)
C9 0.0402(9) 0.0399(8) 0.0491(9) 0.0205(7) 0.0137(7) 0.0189(7)
C10 0.0613(13) 0.0749(14) 0.0429(10) 0.0208(10) -0.0150(9) -0.0088(10)
C11 0.0976(18) 0.0917(17) 0.0355(9) 0.0175(10) 0.0309(10) 0.0409(14)
C12 0.0687(13) 0.0565(11) 0.0478(10) 0.0268(9) 0.0085(9) 0.0239(10)
C13 0.0511(12) 0.0649(13) 0.0723(13) 0.0210(11) 0.0263(10) -0.0108(10)
C14 0.0509(10) 0.0281(8) 0.0668(12) 0.0070(8) -0.0025(9) 0.0063(7)
C15 0.0402(9) 0.0563(11) 0.0539(10) 0.0049(9) -0.0103(8) 0.0119(8)
C16 0.0370(9) 0.0487(10) 0.0535(10) 0.0100(8) -0.0093(7) 0.0089(7)
C17 0.0379(9) 0.0550(11) 0.0664(12) 0.0278(9) 0.0128(8) 0.0085(8)
C18 0.0324(9) 0.0465(10) 0.0972(16) 0.0073(10) 0.0182(9) 0.0186(8)
C19 0.0368(9) 0.0531(10) 0.0388(8) 0.0013(7) -0.0022(7) 0.0092(7)
C20 0.0533(11) 0.0772(14) 0.0418(9) 0.0234(9) 0.0119(8) 0.0180(10)
C21 0.0759(14) 0.0586(12) 0.0505(10) -0.0103(9) -0.0032(9) 0.0418(11)
C22 0.0475(10) 0.0279(7) 0.0528(9) 0.0050(7) 0.0138(8) 0.0081(7)
C23 0.0480(9) 0.0386(8) 0.0338(7) 0.0079(6) 0.0143(7) 0.0209(7)
C24 0.0436(9) 0.0634(11) 0.0338(8) 0.0089(7) 0.0022(7) 0.0300(8)
C25 0.0336(8) 0.0380(8) 0.0538(10) 0.0084(7) 0.0080(7) 0.0091(6)
C26 0.0389(9) 0.0434(9) 0.0468(9) 0.0023(7) 0.0097(7) 0.0217(7)
C27 0.0659(12) 0.0587(11) 0.0335(8) 0.0136(8) 0.0162(8) 0.0183(9)
C28 0.0665(12) 0.0592(11) 0.0334(8) -0.0051(8) 0.0098(8) 0.0209(9)
C29 0.0404(10) 0.1001(17) 0.0369(9) -0.0046(10) -0.0057(7) 0.0133(10)
C30 0.0445(10) 0.0480(10) 0.0514(10) -0.0001(8) 0.0043(8) 0.0041(8)
C31 0.0287(8) 0.0706(12) 0.0594(11) 0.0186(9) 0.0158(8) 0.0111(8)
C32 0.0352(9) 0.0505(10) 0.0811(14) 0.0248(10) -0.0121(9) 0.0055(8)
C33 0.0520(12) 0.0653(13) 0.0828(15) 0.0382(11) 0.0016(10) 0.0201(10)
C34 0.0560(11) 0.0332(9) 0.0795(13) 0.0259(9) 0.0076(10) 0.0109(8)
C35 0.1039(18) 0.0751(15) 0.0520(11) 0.0364(11) 0.0349(12) 0.0281(13)

loop_
_atom_type_symbol
_atom_type_description
_atom_type_scat_dispersion_real
_atom_type_scat_dispersion_imag
_atom_type_scat_source
C C 0.0033 0.0016 'International Tables Vol C Tables 4.2.6.8 and 6.1.1.4'
H H 0.0000 0.0000 'International Tables Vol C Tables 4.2.6.8 and 6.1.1.4'
O O 0.0106 0.0060 'International Tables Vol C Tables 4.2.6.8 and 6.1.1.4'
Al Al 0.0645 0.0514 'International Tables Vol C Tables 4.2.6.8 and 6.1.1.4'
Si Si 0.0817 0.0704 'International Tables Vol C Tables 4.2.6.8 and 6.1.1.4'

loop_
_geom_angle_atom_site_label_1
_geom_angle_atom_site_label_2
_geom_angle_atom_site_label_3
_geom_angle
O2 Al1 O1 113.31(5)
O2 Al1 O3 100.62(5)
O1 Al1 O3 101.24(5)
O2 Al1 C1 115.81(6)
O1 Al1 C1 119.55(7)
O3 Al1 C1 102.12(7)
O1 Si1 C2 110.85(5)
O1 Si1 Si5 112.55(4)
C2 Si1 Si5 104.81(4)
O1 Si1 Si2 107.04(4)
C2 Si1 Si2 109.46(4)
Si5 Si1 Si2 112.157(18)
C8 Si2 Si4 101.92(6)
C8 Si2 Si3 105.50(6)
Si4 Si2 Si3 107.87(2)
C8 Si2 Si1 106.57(5)
Si4 Si2 Si1 116.970(19)
Si3 Si2 Si1 116.37(2)
C10 Si3 C11 107.84(11)
C10 Si3 C12 107.97(11)
C11 Si3 C12 107.56(10)
C10 Si3 Si2 112.28(6)
C11 Si3 Si2 107.74(8)
C12 Si3 Si2 113.22(6)
C15 Si4 C13 107.58(10)
C15 Si4 C14 107.85(9)
C13 Si4 C14 106.97(10)
C15 Si4 Si2 110.88(6)
C13 Si4 Si2 107.00(7)
C14 Si4 Si2 116.19(6)
C9 Si5 Si7 109.84(6)
C9 Si5 Si6 102.51(5)
Si7 Si5 Si6 108.83(2)
C9 Si5 Si1 108.55(5)
Si7 Si5 Si1 109.712(19)
Si6 Si5 Si1 117.07(2)
C17 Si6 C18 107.54(9)
C17 Si6 C16 108.09(9)
C18 Si6 C16 107.07(10)
C17 Si6 Si5 115.72(6)
C18 Si6 Si5 107.01(6)
C16 Si6 Si5 111.02(6)
C21 Si7 C19 107.52(9)
C21 Si7 C20 107.87(10)
C19 Si7 C20 109.00(9)
C21 Si7 Si5 111.42(6)
C19 Si7 Si5 110.50(5)
C20 Si7 Si5 110.43(7)
O2 Si8 C3 110.25(5)
O2 Si8 Si9 109.54(4)
C3 Si8 Si9 106.76(4)
O2 Si8 Si12 107.41(4)
C3 Si8 Si12 108.48(4)
Si9 Si8 Si12 114.399(18)
C22 Si9 Si10 107.49(6)
C22 Si9 Si11 105.57(6)
Si10 Si9 Si11 109.97(2)
C22 Si9 Si8 113.06(5)
Si10 Si9 Si8 106.860(18)
Si11 Si9 Si8 113.74(2)
C25 Si10 C24 107.44(9)
C25 Si10 C26 110.04(8)
C24 Si10 C26 107.95(8)
C25 Si10 Si9 111.26(6)
C24 Si10 Si9 110.41(6)
C26 Si10 Si9 109.66(6)
C29 Si11 C27 107.75(11)
C29 Si11 C28 107.17(10)
C27 Si11 C28 108.47(9)
C29 Si11 Si9 111.19(6)
C27 Si11 Si9 113.49(6)
C28 Si11 Si9 108.55(6)
C23 Si12 Si13 107.35(5)
C23 Si12 Si14 103.60(5)
Si13 Si12 Si14 107.60(2)
C23 Si12 Si8 106.53(5)
Si13 Si12 Si8 114.41(2)
Si14 Si12 Si8 116.45(2)
C30 Si13 C32 107.43(10)
C30 Si13 C31 108.40(9)
C32 Si13 C31 108.03(10)
C30 Si13 Si12 112.84(6)
C32 Si13 Si12 112.81(6)
C31 Si13 Si12 107.17(6)
C34 Si14 C35 106.96(11)
C34 Si14 C33 107.43(10)
C35 Si14 C33 107.71(12)
C34 Si14 Si12 113.60(6)
C35 Si14 Si12 107.66(8)
C33 Si14 Si12 113.17(7)
Si1 O1 Al1 138.55(6)
Si8 O2 Al1 141.78(6)
C4 O3 C7 109.68(15)
C4 O3 Al1 126.82(11)
C7 O3 Al1 121.31(12)
Al1 C1 H1A 109.5
Al1 C1 H1B 109.5
H1A C1 H1B 109.5
Al1 C1 H1C 109.5
H1A C1 H1C 109.5
H1B C1 H1C 109.5
C3 C2 Si1 120.00(9)
C3 C2 H2A 107.3
Si1 C2 H2A 107.3
C3 C2 H2B 107.3
Si1 C2 H2B 107.3
H2A C2 H2B 106.9
C2 C3 Si8 119.12(9)
C2 C3 H3A 107.5
Si8 C3 H3A 107.5
C2 C3 H3B 107.5
Si8 C3 H3B 107.5
H3A C3 H3B 107.0
O3 C4 C5 105.3(2)
O3 C4 H4A 110.7
C5 C4 H4A 110.7
O3 C4 H4B 110.7
C5 C4 H4B 110.7
H4A C4 H4B 108.8
C6 C5 C4 109.4(3)
C6 C5 H5 125.3
C4 C5 H5 125.3
C5 C6 C7 107.0(2)
C5 C6 H6 126.5
C7 C6 H6 126.5
O3 C7 C6 105.8(2)
O3 C7 H7A 110.6
C6 C7 H7A 110.6
O3 C7 H7B 110.6
C6 C7 H7B 110.6
H7A C7 H7B 108.7
Si2 C8 H8A 109.5
Si2 C8 H8B 109.5
H8A C8 H8B 109.5
Si2 C8 H8C 109.5
H8A C8 H8C 109.5
H8B C8 H8C 109.5
Si5 C9 H9A 109.5
Si5 C9 H9B 109.5
H9A C9 H9B 109.5
Si5 C9 H9C 109.5
H9A C9 H9C 109.5
H9B C9 H9C 109.5
Si3 C10 H10A 109.5
Si3 C10 H10B 109.5
H10A C10 H10B 109.5
Si3 C10 H10C 109.5
H10A C10 H10C 109.5
H10B C10 H10C 109.5
Si3 C11 H11A 109.5
Si3 C11 H11B 109.5
H11A C11 H11B 109.5
Si3 C11 H11C 109.5
H11A C11 H11C 109.5
H11B C11 H11C 109.5
Si3 C12 H12A 109.5
Si3 C12 H12B 109.5
H12A C12 H12B 109.5
Si3 C12 H12C 109.5
H12A C12 H12C 109.5
H12B C12 H12C 109.5
Si4 C13 H13A 109.5
Si4 C13 H13B 109.5
H13A C13 H13B 109.5
Si4 C13 H13C 109.5
H13A C13 H13C 109.5
H13B C13 H13C 109.5
Si4 C14 H14A 109.5
Si4 C14 H14B 109.5
H14A C14 H14B 109.5
Si4 C14 H14C 109.5
H14A C14 H14C 109.5
H14B C14 H14C 109.5
Si4 C15 H15A 109.5
Si4 C15 H15B 109.5
H15A C15 H15B 109.5
Si4 C15 H15C 109.5
H15A C15 H15C 109.5
H15B C15 H15C 109.5
Si6 C16 H16A 109.5
Si6 C16 H16B 109.5
H16A C16 H16B 109.5
Si6 C16 H16C 109.5
H16A C16 H16C 109.5
H16B C16 H16C 109.5
Si6 C17 H17A 109.5
Si6 C17 H17B 109.5
H17A C17 H17B 109.5
Si6 C17 H17C 109.5
H17A C17 H17C 109.5
H17B C17 H17C 109.5
Si6 C18 H18A 109.5
Si6 C18 H18B 109.5
H18A C18 H18B 109.5
Si6 C18 H18C 109.5
H18A C18 H18C 109.5
H18B C18 H18C 109.5
Si7 C19 H19A 109.5
Si7 C19 H19B 109.5
H19A C19 H19B 109.5
Si7 C19 H19C 109.5
H19A C19 H19C 109.5
H19B C19 H19C 109.5
Si7 C20 H20A 109.5
Si7 C20 H20B 109.5
H20A C20 H20B 109.5
Si7 C20 H20C 109.5
H20A C20 H20C 109.5
H20B C20 H20C 109.5
Si7 C21 H21A 109.5
Si7 C21 H21B 109.5
H21A C21 H21B 109.5
Si7 C21 H21C 109.5
H21A C21 H21C 109.5
H21B C21 H21C 109.5
Si9 C22 H22A 109.5
Si9 C22 H22B 109.5
H22A C22 H22B 109.5
Si9 C22 H22C 109.5
H22A C22 H22C 109.5
H22B C22 H22C 109.5
Si12 C23 H23A 109.5
Si12 C23 H23B 109.5
H23A C23 H23B 109.5
Si12 C23 H23C 109.5
H23A C23 H23C 109.5
H23B C23 H23C 109.5
Si10 C24 H24A 109.5
Si10 C24 H24B 109.5
H24A C24 H24B 109.5
Si10 C24 H24C 109.5
H24A C24 H24C 109.5
H24B C24 H24C 109.5
Si10 C25 H25A 109.5
Si10 C25 H25B 109.5
H25A C25 H25B 109.5
Si10 C25 H25C 109.5
H25A C25 H25C 109.5
H25B C25 H25C 109.5
Si10 C26 H26A 109.5
Si10 C26 H26B 109.5
H26A C26 H26B 109.5
Si10 C26 H26C 109.5
H26A C26 H26C 109.5
H26B C26 H26C 109.5
Si11 C27 H27A 109.5
Si11 C27 H27B 109.5
H27A C27 H27B 109.5
Si11 C27 H27C 109.5
H27A C27 H27C 109.5
H27B C27 H27C 109.5
Si11 C28 H28A 109.5
Si11 C28 H28B 109.5
H28A C28 H28B 109.5
Si11 C28 H28C 109.5
H28A C28 H28C 109.5
H28B C28 H28C 109.5
Si11 C29 H29A 109.5
Si11 C29 H29B 109.5
H29A C29 H29B 109.5
Si11 C29 H29C 109.5
H29A C29 H29C 109.5
H29B C29 H29C 109.5
Si13 C30 H30A 109.5
Si13 C30 H30B 109.5
H30A C30 H30B 109.5
Si13 C30 H30C 109.5
H30A C30 H30C 109.5
H30B C30 H30C 109.5
Si13 C31 H31A 109.5
Si13 C31 H31B 109.5
H31A C31 H31B 109.5
Si13 C31 H31C 109.5
H31A C31 H31C 109.5
H31B C31 H31C 109.5
Si13 C32 H32A 109.5
Si13 C32 H32B 109.5
H32A C32 H32B 109.5
Si13 C32 H32C 109.5
H32A C32 H32C 109.5
H32B C32 H32C 109.5
Si14 C33 H33A 109.5
Si14 C33 H33B 109.5
H33A C33 H33B 109.5
Si14 C33 H33C 109.5
H33A C33 H33C 109.5
H33B C33 H33C 109.5
Si14 C34 H34A 109.5
Si14 C34 H34B 109.5
H34A C34 H34B 109.5
Si14 C34 H34C 109.5
H34A C34 H34C 109.5
H34B C34 H34C 109.5
Si14 C35 H35A 109.5
Si14 C35 H35B 109.5
H35A C35 H35B 109.5
Si14 C35 H35C 109.5
H35A C35 H35C 109.5
H35B C35 H35C 109.5

loop_
_geom_bond_atom_site_label_1
_geom_bond_atom_site_label_2
_geom_bond_distance
Al1 O2 1.7175(10)
Al1 O1 1.7240(10)
Al1 O3 1.9006(11)
Al1 C1 1.9510(16)
Si1 O1 1.6373(9)
Si1 C2 1.8908(13)
Si1 Si5 2.3784(5)
Si1 Si2 2.3813(5)
Si2 C8 1.9136(15)
Si2 Si4 2.3549(5)
Si2 Si3 2.3591(5)
Si3 C10 1.869(2)
Si3 C11 1.8702(19)
Si3 C12 1.8770(19)
Si4 C15 1.8744(18)
Si4 C13 1.8745(18)
Si4 C14 1.8795(18)
Si5 C9 1.9014(15)
Si5 Si7 2.3475(5)
Si5 Si6 2.3596(5)
Si6 C17 1.8699(18)
Si6 C18 1.8763(17)
Si6 C16 1.8772(18)
Si7 C21 1.8727(18)
Si7 C19 1.8727(17)
Si7 C20 1.8734(19)
Si8 O2 1.6356(9)
Si8 C3 1.8883(13)
Si8 Si9 2.3694(5)
Si8 Si12 2.3728(5)
Si9 C22 1.9036(16)
Si9 Si10 2.3462(5)
Si9 Si11 2.3564(5)
Si10 C25 1.8700(17)
Si10 C24 1.8774(16)
Si10 C26 1.8805(15)
Si11 C29 1.8674(19)
Si11 C27 1.8698(19)
Si11 C28 1.8819(18)
Si12 C23 1.9172(15)
Si12 Si13 2.3516(6)
Si12 Si14 2.3652(6)
Si13 C30 1.8674(18)
Si13 C32 1.8776(19)
Si13 C31 1.8780(17)
Si14 C34 1.8719(19)
Si14 C35 1.876(2)
Si14 C33 1.882(2)
O3 C4 1.428(2)
O3 C7 1.451(2)
C1 H1A 0.9800
C1 H1B 0.9800
C1 H1C 0.9800
C2 C3 1.5442(17)
C2 H2A 0.9900
C2 H2B 0.9900
C3 H3A 0.9900
C3 H3B 0.9900
C4 C5 1.435(3)
C4 H4A 0.9900
C4 H4B 0.9900
C5 C6 1.428(5)
C5 H5 0.9500
C6 C7 1.460(4)
C6 H6 0.9500
C7 H7A 0.9900
C7 H7B 0.9900
C8 H8A 0.9800
C8 H8B 0.9800
C8 H8C 0.9800
C9 H9A 0.9800
C9 H9B 0.9800
C9 H9C 0.9800
C10 H10A 0.9800
C10 H10B 0.9800
C10 H10C 0.9800
C11 H11A 0.9800
C11 H11B 0.9800
C11 H11C 0.9800
C12 H12A 0.9800
C12 H12B 0.9800
C12 H12C 0.9800
C13 H13A 0.9800
C13 H13B 0.9800
C13 H13C 0.9800
C14 H14A 0.9800
C14 H14B 0.9800
C14 H14C 0.9800
C15 H15A 0.9800
C15 H15B 0.9800
C15 H15C 0.9800
C16 H16A 0.9800
C16 H16B 0.9800
C16 H16C 0.9800
C17 H17A 0.9800
C17 H17B 0.9800
C17 H17C 0.9800
C18 H18A 0.9800
C18 H18B 0.9800
C18 H18C 0.9800
C19 H19A 0.9800
C19 H19B 0.9800
C19 H19C 0.9800
C20 H20A 0.9800
C20 H20B 0.9800
C20 H20C 0.9800
C21 H21A 0.9800
C21 H21B 0.9800
C21 H21C 0.9800
C22 H22A 0.9800
C22 H22B 0.9800
C22 H22C 0.9800
C23 H23A 0.9800
C23 H23B 0.9800
C23 H23C 0.9800
C24 H24A 0.9800
C24 H24B 0.9800
C24 H24C 0.9800
C25 H25A 0.9800
C25 H25B 0.9800
C25 H25C 0.9800
C26 H26A 0.9800
C26 H26B 0.9800
C26 H26C 0.9800
C27 H27A 0.9800
C27 H27B 0.9800
C27 H27C 0.9800
C28 H28A 0.9800
C28 H28B 0.9800
C28 H28C 0.9800
C29 H29A 0.9800
C29 H29B 0.9800
C29 H29C 0.9800
C30 H30A 0.9800
C30 H30B 0.9800
C30 H30C 0.9800
C31 H31A 0.9800
C31 H31B 0.9800
C31 H31C 0.9800
C32 H32A 0.9800
C32 H32B 0.9800
C32 H32C 0.9800
C33 H33A 0.9800
C33 H33B 0.9800
C33 H33C 0.9800
C34 H34A 0.9800
C34 H34B 0.9800
C34 H34C 0.9800
C35 H35A 0.9800
C35 H35B 0.9800
C35 H35C 0.9800

loop_
_geom_torsion_atom_site_label_1
_geom_torsion_atom_site_label_2
_geom_torsion_atom_site_label_3
_geom_torsion_atom_site_label_4
_geom_torsion
O1 Si1 Si2 C8 -50.74(7)
C2 Si1 Si2 C8 69.46(7)
Si5 Si1 Si2 C8 -174.65(6)
O1 Si1 Si2 Si4 62.41(4)
C2 Si1 Si2 Si4 -177.38(4)
Si5 Si1 Si2 Si4 -61.50(3)
O1 Si1 Si2 Si3 -168.05(4)
C2 Si1 Si2 Si3 -47.85(5)
Si5 Si1 Si2 Si3 68.04(3)
C8 Si2 Si3 C10 -98.46(11)
Si4 Si2 Si3 C10 153.19(9)
Si1 Si2 Si3 C10 19.43(10)
C8 Si2 Si3 C11 20.14(10)
Si4 Si2 Si3 C11 -88.21(9)
Si1 Si2 Si3 C11 138.03(9)
C8 Si2 Si3 C12 138.95(9)
Si4 Si2 Si3 C12 30.61(8)
Si1 Si2 Si3 C12 -103.16(8)
C8 Si2 Si4 C15 59.59(9)
Si3 Si2 Si4 C15 170.39(7)
Si1 Si2 Si4 C15 -56.16(7)
C8 Si2 Si4 C13 -57.46(11)
Si3 Si2 Si4 C13 53.34(9)
Si1 Si2 Si4 C13 -173.21(9)
C8 Si2 Si4 C14 -176.83(9)
Si3 Si2 Si4 C14 -66.03(8)
Si1 Si2 Si4 C14 67.42(8)
O1 Si1 Si5 C9 -133.53(7)
C2 Si1 Si5 C9 105.91(7)
Si2 Si1 Si5 C9 -12.76(6)
O1 Si1 Si5 Si7 -13.50(4)
C2 Si1 Si5 Si7 -134.06(4)
Si2 Si1 Si5 Si7 107.27(2)
O1 Si1 Si5 Si6 111.12(4)
C2 Si1 Si5 Si6 -9.44(5)
Si2 Si1 Si5 Si6 -128.10(2)
C9 Si5 Si6 C17 174.82(9)
Si7 Si5 Si6 C17 58.54(8)
Si1 Si5 Si6 C17 -66.53(8)
C9 Si5 Si6 C18 55.01(10)
Si7 Si5 Si6 C18 -61.28(8)
Si1 Si5 Si6 C18 173.66(8)
C9 Si5 Si6 C16 -61.51(8)
Si7 Si5 Si6 C16 -177.79(6)
Si1 Si5 Si6 C16 57.14(7)
C9 Si5 Si7 C21 -38.91(10)
Si6 Si5 Si7 C21 72.58(9)
Si1 Si5 Si7 C21 -158.15(8)
C9 Si5 Si7 C19 80.56(8)
Si6 Si5 Si7 C19 -167.96(7)
Si1 Si5 Si7 C19 -38.69(7)
C9 Si5 Si7 C20 -158.77(9)
Si6 Si5 Si7 C20 -47.29(7)
Si1 Si5 Si7 C20 81.98(7)
O2 Si8 Si9 C22 -111.76(7)
C3 Si8 Si9 C22 128.87(8)
Si12 Si8 Si9 C22 8.87(7)
O2 Si8 Si9 Si10 6.30(4)
C3 Si8 Si9 Si10 -113.07(5)
Si12 Si8 Si9 Si10 126.93(2)
O2 Si8 Si9 Si11 127.84(4)
C3 Si8 Si9 Si11 8.48(5)
Si12 Si8 Si9 Si11 -111.52(2)
C22 Si9 Si10 C25 -174.92(8)
Si11 Si9 Si10 C25 -60.46(6)
Si8 Si9 Si10 C25 63.44(6)
C22 Si9 Si10 C24 65.88(8)
Si11 Si9 Si10 C24 -179.66(6)
Si8 Si9 Si10 C24 -55.77(7)
C22 Si9 Si10 C26 -52.94(8)
Si11 Si9 Si10 C26 61.51(6)
Si8 Si9 Si10 C26 -174.59(6)
C22 Si9 Si11 C29 -60.30(10)
Si10 Si9 Si11 C29 -175.98(9)
Si8 Si9 Si11 C29 64.22(9)
C22 Si9 Si11 C27 178.03(9)
Si10 Si9 Si11 C27 62.35(7)
Si8 Si9 Si11 C27 -57.45(7)
C22 Si9 Si11 C28 57.35(9)
Si10 Si9 Si11 C28 -58.32(7)
Si8 Si9 Si11 C28 -178.12(7)
O2 Si8 Si12 C23 -45.38(7)
C3 Si8 Si12 C23 73.78(7)
Si9 Si8 Si12 C23 -167.19(5)
O2 Si8 Si12 Si13 -163.82(4)
C3 Si8 Si12 Si13 -44.66(5)
Si9 Si8 Si12 Si13 74.37(3)
O2 Si8 Si12 Si14 69.56(4)
C3 Si8 Si12 Si14 -171.29(4)
Si9 Si8 Si12 Si14 -52.25(3)
C23 Si12 Si13 C30 175.05(9)
Si14 Si12 Si13 C30 64.10(7)
Si8 Si12 Si13 C30 -66.98(7)
C23 Si12 Si13 C32 -62.97(10)
Si14 Si12 Si13 C32 -173.92(8)
Si8 Si12 Si13 C32 55.00(8)
C23 Si12 Si13 C31 55.80(9)
Si14 Si12 Si13 C31 -55.15(7)
Si8 Si12 Si13 C31 173.78(7)
C23 Si12 Si14 C34 -138.14(9)
Si13 Si12 Si14 C34 -24.65(8)
Si8 Si12 Si14 C34 105.29(8)
C23 Si12 Si14 C35 -19.91(11)
Si13 Si12 Si14 C35 93.59(9)
Si8 Si12 Si14 C35 -136.47(9)
C23 Si12 Si14 C33 99.00(10)
Si13 Si12 Si14 C33 -147.50(9)
Si8 Si12 Si14 C33 -17.56(9)
C2 Si1 O1 Al1 -46.61(11)
Si5 Si1 O1 Al1 -163.64(7)
Si2 Si1 O1 Al1 72.70(9)
O2 Al1 O1 Si1 35.68(11)
O3 Al1 O1 Si1 142.55(9)
C1 Al1 O1 Si1 -106.43(11)
C3 Si8 O2 Al1 -30.28(11)
Si9 Si8 O2 Al1 -147.47(9)
Si12 Si8 O2 Al1 87.74(10)
O1 Al1 O2 Si8 -1.02(12)
O3 Al1 O2 Si8 -108.28(10)
C1 Al1 O2 Si8 142.58(10)
O2 Al1 O3 C4 151.45(16)
O1 Al1 O3 C4 34.85(17)
C1 Al1 O3 C4 -89.00(17)
O2 Al1 O3 C7 -47.2(2)
O1 Al1 O3 C7 -163.8(2)
C1 Al1 O3 C7 72.4(2)
O1 Si1 C2 C3 57.95(11)
Si5 Si1 C2 C3 179.63(9)
Si2 Si1 C2 C3 -59.90(10)
Si1 C2 C3 Si8 -77.69(12)
O2 Si8 C3 C2 63.04(11)
Si9 Si8 C3 C2 -178.05(8)
Si12 Si8 C3 C2 -54.31(10)
C7 O3 C4 C5 14.6(4)
Al1 O3 C4 C5 177.8(3)
O3 C4 C5 C6 -17.3(5)
C4 C5 C6 C7 13.4(6)
C4 O3 C7 C6 -6.7(4)
Al1 O3 C7 C6 -170.9(3)
C5 C6 C7 O3 -4.0(5)
